data_4124529
loop_
_publ_author_name
'Inukai, Munehiro'
'Fukushima, Tomohiro'
'Hijikata, Yuh'
'Ogiwara, Naoki'
'Horike, Satoshi'
'Kitagawa, Susumu'

_publ_section_title
;
 Control of Molecular Rotor Rotational Frequencies in Porous Coordination
 Polymers Using a Solid-Solution Approach.
;
_journal_issue 38
_journal_name_full 'Journal of the American Chemical Society'
_journal_page_first 12183
_journal_page_last 12186
_journal_paper_doi 10.1021/jacs.5b05413
_journal_volume 137
_journal_year 2015
_chemical_formula_sum 'C18 H11 N3 O6 Zn'
_chemical_formula_weight 430.67
_chemical_name_systematic
; 
 ? 
;
_space_group_IT_number 2
_symmetry_cell_setting triclinic
_symmetry_space_group_name_Hall '-P 1'
_symmetry_space_group_name_H-M 'P -1'
_atom_sites_solution_hydrogens geom
_atom_sites_solution_primary direct
_atom_sites_solution_secondary difmap
_audit_creation_method SHELXL-97
_cell_angle_alpha 65.643(10)
_cell_angle_beta 77.088(10)
_cell_angle_gamma 80.170(12)
_cell_formula_units_Z 2
_cell_length_a 10.142(2)
_cell_length_b 10.2709(18)
_cell_length_c 10.7349(19)
_cell_measurement_temperature 293(2)
_cell_measurement_theta_max 27.5
_cell_measurement_theta_min 3
_cell_volume 989.0(3)
_computing_structure_refinement 'SHELXL-97 (Sheldrick, 1997)'
_computing_structure_solution 'SHELXS-97 (Sheldrick, 1990)'
_diffrn_ambient_temperature 293(2)
_diffrn_measured_fraction_theta_full 0.953
_diffrn_measured_fraction_theta_max 0.953
_diffrn_measurement_device_type CCD
_diffrn_measurement_method \w
_diffrn_radiation_monochromator graphite
_diffrn_radiation_source 'fine-focus sealed tube'
_diffrn_radiation_type MoK\a
_diffrn_radiation_wavelength 0.71075
_diffrn_reflns_av_R_equivalents 0.1150
_diffrn_reflns_av_sigmaI/netI 0.1717
_diffrn_reflns_limit_h_max 13
_diffrn_reflns_limit_h_min -13
_diffrn_reflns_limit_k_max 13
_diffrn_reflns_limit_k_min -11
_diffrn_reflns_limit_l_max 13
_diffrn_reflns_limit_l_min -13
_diffrn_reflns_number 8143
_diffrn_reflns_theta_full 27.46
_diffrn_reflns_theta_max 27.46
_diffrn_reflns_theta_min 3.14
_exptl_absorpt_coefficient_mu 1.279
_exptl_absorpt_correction_T_max 0.7839
_exptl_absorpt_correction_T_min 0.7839
_exptl_absorpt_correction_type empirical
_exptl_crystal_colour colorless
_exptl_crystal_density_diffrn 1.446
_exptl_crystal_density_method 'not measured'
_exptl_crystal_description prism
_exptl_crystal_F_000 436
_exptl_crystal_size_max 0.20
_exptl_crystal_size_mid 0.20
_exptl_crystal_size_min 0.20
_refine_diff_density_max 2.243
_refine_diff_density_min -0.957
_refine_diff_density_rms 0.184
_refine_ls_extinction_method none
_refine_ls_goodness_of_fit_ref 1.035
_refine_ls_hydrogen_treatment mixed
_refine_ls_matrix_type full
_refine_ls_number_parameters 245
_refine_ls_number_reflns 4310
_refine_ls_number_restraints 0
_refine_ls_restrained_S_all 1.035
_refine_ls_R_factor_all 0.1660
_refine_ls_R_factor_gt 0.0988
_refine_ls_shift/su_max 0.000
_refine_ls_shift/su_mean 0.000
_refine_ls_structure_factor_coef Fsqd
_refine_ls_weighting_details 'calc w=1/[\s^2^(Fo^2^)+(0.1695P)^2^+0.0000P] where P=(Fo^2^+2Fc^2^)/3'
_refine_ls_weighting_scheme calc
_refine_ls_wR_factor_gt 0.2699
_refine_ls_wR_factor_ref 0.3141
_reflns_number_gt 2206
_reflns_number_total 4310
_reflns_threshold_expression >2sigma(I)
_cod_data_source_file ja5b05413_si_002.cif
_cod_data_source_block ydkr
_cod_depositor_comments 'Adding full bibliography for 4124529--4124530.cif.'
_cod_original_cell_volume 989.1(3)
_cod_original_sg_symbol_H-M P-1
_cod_database_code 4124529

loop_
_symmetry_equiv_pos_as_xyz
'x, y, z'
'-x, -y, -z'

loop_
_atom_site_label
_atom_site_type_symbol
_atom_site_fract_x
_atom_site_fract_y
_atom_site_fract_z
_atom_site_U_iso_or_equiv
_atom_site_adp_type
_atom_site_occupancy
_atom_site_symmetry_multiplicity
_atom_site_calc_flag
_atom_site_refinement_flags
_atom_site_disorder_assembly
_atom_site_disorder_group
Zn1 Zn 0.38324(12) 0.93263(10) 0.40648(9) 0.0331(4) Uani 1 1 d . . .
O1A O 0.302(3) 0.820(2) 0.293(2) 0.061(7) Uiso 0.51(2) 1 d P A 1
O2A O 0.1758(18) 0.9207(19) 0.4201(16) 0.033(4) Uiso 0.51(2) 1 d P A 1
O1B O 0.301(2) 0.849(2) 0.267(2) 0.035(5) Uiso 0.49(2) 1 d P A 2
O2B O 0.169(2) 0.956(2) 0.406(2) 0.045(6) Uiso 0.49(2) 1 d P A 2
C1 C 0.1864(11) 0.8800(10) 0.3275(10) 0.040(2) Uani 1 1 d . A .
C2 C 0.0618(10) 0.8701(9) 0.2796(9) 0.037(2) Uani 1 1 d . . .
C3 C 0.0749(12) 0.8314(11) 0.1686(11) 0.049(2) Uani 1 1 d . A .
H1 H 0.1610 0.8129 0.1233 0.059 Uiso 1 1 calc R . .
C4 C -0.0374(11) 0.8199(13) 0.1243(11) 0.051(3) Uani 1 1 d . . .
C5 C -0.1670(11) 0.8420(10) 0.1919(9) 0.041(2) Uani 1 1 d . A .
H2 H -0.2424 0.8322 0.1617 0.049 Uiso 1 1 calc R . .
C6 C -0.1830(10) 0.8789(9) 0.3049(8) 0.0330(19) Uani 1 1 d . . .
C7 C -0.0694(10) 0.8967(9) 0.3470(8) 0.0324(18) Uani 1 1 d . A .
H3 H -0.0803 0.9263 0.4200 0.039 Uiso 1 1 calc R . .
N1A N -0.030(2) 0.811(2) -0.012(2) 0.043(4) Uiso 0.51(2) 1 d P A 1
O3A O 0.0894(17) 0.8044(17) -0.0779(15) 0.042(4) Uiso 0.51(2) 1 d P A 1
O4A O -0.1273(18) 0.8080(18) -0.0509(16) 0.054(5) Uiso 0.51(2) 1 d P A 1
N1B N -0.021(3) 0.754(3) 0.024(2) 0.054(5) Uiso 0.49(2) 1 d P A 2
O3B O 0.083(4) 0.745(4) -0.048(3) 0.115(10) Uiso 0.49(2) 1 d P A 2
O4B O -0.113(3) 0.726(3) -0.008(2) 0.086(7) Uiso 0.49(2) 1 d P A 2
C8 C -0.3247(10) 0.9070(8) 0.3767(8) 0.0320(19) Uani 1 1 d . A .
O5 O -0.4192(7) 0.8812(7) 0.3366(6) 0.0405(15) Uani 1 1 d . . .
O6 O -0.3365(8) 0.9472(7) 0.4740(6) 0.0450(17) Uani 1 1 d . . .
N2 N 0.3966(9) 1.1271(7) 0.2196(6) 0.0348(17) Uani 1 1 d . A .
C9 C 0.4687(13) 1.1253(10) 0.0972(10) 0.048(3) Uani 1 1 d . . .
H4 H 0.5209 1.0408 0.0995 0.058 Uiso 1 1 calc R A .
C10 C 0.4709(12) 1.2348(10) -0.0262(9) 0.048(3) Uani 1 1 d . A .
H5 H 0.5200 1.2245 -0.1063 0.058 Uiso 1 1 calc R . .
C11 C 0.3983(11) 1.3640(8) -0.0324(8) 0.036(2) Uani 1 1 d . . .
C12 C 0.3283(13) 1.3697(9) 0.0914(9) 0.050(3) Uani 1 1 d . A .
H6 H 0.2791 1.4545 0.0923 0.060 Uiso 1 1 calc R . .
C13 C 0.3309(14) 1.2496(9) 0.2148(9) 0.054(3) Uani 1 1 d . . .
H7 H 0.2840 1.2568 0.2970 0.064 Uiso 1 1 calc R A .
C14 C 0.3941(11) 1.4927(9) -0.1694(9) 0.040(2) Uani 1 1 d . A .
C15A C 0.475(2) 1.495(2) -0.2921(18) 0.031(5) Uiso 0.51(2) 1 d P A 1
H8A H 0.5308 1.4142 -0.2957 0.037 Uiso 0.51(2) 1 calc PR A 1
C16A C 0.472(2) 1.620(2) -0.409(2) 0.030(5) Uiso 0.51(2) 1 d P A 1
H9A H 0.5337 1.6241 -0.4889 0.036 Uiso 0.51(2) 1 calc PR A 1
N3 N 0.3863(9) 1.7352(8) -0.4160(7) 0.0417(19) Uani 1 1 d . . .
C17B C 0.2822(19) 1.7076(17) -0.3136(15) 0.023(4) Uiso 0.49(2) 1 d P A 2
H10B H 0.2051 1.7723 -0.3239 0.027 Uiso 0.49(2) 1 calc PR A 2
C18B C 0.282(2) 1.589(2) -0.193(2) 0.039(5) Uiso 0.49(2) 1 d P A 2
H11B H 0.2037 1.5728 -0.1256 0.046 Uiso 0.49(2) 1 calc PR A 2
C15B C 0.502(3) 1.517(2) -0.281(2) 0.041(6) Uiso 0.49(2) 1 d P A 2
H8B H 0.5788 1.4522 -0.2743 0.049 Uiso 0.49(2) 1 calc PR A 2
C16B C 0.495(4) 1.632(3) -0.396(3) 0.052(9) Uiso 0.49(2) 1 d P A 2
H9B H 0.5675 1.6448 -0.4693 0.063 Uiso 0.49(2) 1 calc PR A 2
C17A C 0.310(3) 1.737(2) -0.292(2) 0.049(5) Uiso 0.51(2) 1 d P A 1
H10A H 0.2549 1.8185 -0.2905 0.058 Uiso 0.51(2) 1 calc PR A 1
C18A C 0.316(3) 1.619(3) -0.172(3) 0.061(6) Uiso 0.51(2) 1 d P A 1
H11A H 0.2665 1.6232 -0.0898 0.073 Uiso 0.51(2) 1 calc PR A 1

loop_
_atom_site_aniso_label
_atom_site_aniso_U_11
_atom_site_aniso_U_22
_atom_site_aniso_U_33
_atom_site_aniso_U_23
_atom_site_aniso_U_13
_atom_site_aniso_U_12
Zn1 0.0254(6) 0.0422(6) 0.0255(5) -0.0081(4) -0.0012(4) -0.0050(4)
C1 0.020(5) 0.051(5) 0.045(5) -0.013(4) -0.003(4) -0.008(4)
C2 0.029(6) 0.047(5) 0.038(4) -0.019(4) -0.004(4) -0.008(4)
C3 0.034(7) 0.063(6) 0.050(6) -0.029(5) 0.006(5) -0.003(5)
C4 0.022(6) 0.090(8) 0.055(6) -0.044(6) 0.004(5) -0.012(5)
C5 0.025(6) 0.062(6) 0.039(5) -0.024(4) 0.001(4) -0.010(4)
C6 0.027(5) 0.041(4) 0.029(4) -0.011(3) -0.004(4) -0.005(4)
C7 0.027(5) 0.043(4) 0.031(4) -0.018(3) -0.001(4) -0.005(4)
C8 0.033(6) 0.034(4) 0.024(4) -0.008(3) -0.004(4) 0.000(4)
O5 0.021(4) 0.064(4) 0.038(3) -0.021(3) -0.003(3) -0.005(3)
O6 0.042(5) 0.060(4) 0.036(3) -0.027(3) 0.001(3) -0.002(3)
N2 0.041(5) 0.035(4) 0.022(3) -0.007(3) 0.001(3) -0.007(3)
C9 0.051(8) 0.048(5) 0.037(5) -0.013(4) 0.007(5) -0.008(5)
C10 0.051(8) 0.050(5) 0.033(4) -0.015(4) 0.006(4) 0.004(5)
C11 0.043(6) 0.036(4) 0.021(4) -0.002(3) 0.001(4) -0.014(4)
C12 0.072(9) 0.030(4) 0.035(5) -0.006(3) -0.005(5) 0.006(5)
C13 0.085(10) 0.035(5) 0.031(4) -0.009(4) 0.002(5) -0.004(5)
C14 0.038(6) 0.042(4) 0.029(4) -0.008(3) 0.005(4) -0.003(4)
N3 0.040(6) 0.043(4) 0.029(3) -0.004(3) -0.002(3) 0.000(4)

loop_
_atom_type_symbol
_atom_type_description
_atom_type_scat_dispersion_real
_atom_type_scat_dispersion_imag
_atom_type_scat_source
C C 0.0033 0.0016 'International Tables Vol C Tables 4.2.6.8 and 6.1.1.4'
N N 0.0061 0.0033 'International Tables Vol C Tables 4.2.6.8 and 6.1.1.4'
O O 0.0106 0.0060 'International Tables Vol C Tables 4.2.6.8 and 6.1.1.4'
Zn Zn 0.2839 1.4301 'International Tables Vol C Tables 4.2.6.8 and 6.1.1.4'
H H 0.0000 0.0000 'International Tables Vol C Tables 4.2.6.8 and 6.1.1.4'

loop_
_geom_angle_atom_site_label_1
_geom_angle_atom_site_label_2
_geom_angle_atom_site_label_3
_geom_angle
_geom_angle_site_symmetry_1
_geom_angle_site_symmetry_3
O5 Zn1 O6 120.2(3) 1_655 2_576
O5 Zn1 O2A 149.7(5) 1_655 .
O6 Zn1 O2A 90.1(5) 2_576 .
O5 Zn1 N3 89.1(3) 1_655 1_546
O6 Zn1 N3 92.6(3) 2_576 1_546
O2A Zn1 N3 89.0(5) . 1_546
O5 Zn1 O2B 153.3(5) 1_655 .
O6 Zn1 O2B 85.6(6) 2_576 .
O2A Zn1 O2B 8.8(7) . .
N3 Zn1 O2B 96.8(6) 1_546 .
O5 Zn1 N2 86.2(3) 1_655 .
O6 Zn1 N2 90.2(2) 2_576 .
O2A Zn1 N2 94.7(5) . .
N3 Zn1 N2 175.3(3) 1_546 .
O2B Zn1 N2 87.2(6) . .
O5 Zn1 O1A 92.8(7) 1_655 .
O6 Zn1 O1A 146.9(7) 2_576 .
O2A Zn1 O1A 56.9(8) . .
N3 Zn1 O1A 89.7(6) 1_546 .
O2B Zn1 O1A 61.3(9) . .
N2 Zn1 O1A 89.9(6) . .
O5 Zn1 O1B 92.9(5) 1_655 .
O6 Zn1 O1B 145.6(6) 2_576 .
O2A Zn1 O1B 57.3(7) . .
N3 Zn1 O1B 97.2(5) 1_546 .
O2B Zn1 O1B 60.6(7) . .
N2 Zn1 O1B 82.5(5) . .
O1A Zn1 O1B 7.5(8) . .
O5 Zn1 C1 122.3(3) 1_655 .
O6 Zn1 C1 117.1(3) 2_576 .
O2A Zn1 C1 28.0(5) . .
N3 Zn1 C1 94.9(3) 1_546 .
O2B Zn1 C1 31.5(6) . .
N2 Zn1 C1 87.1(3) . .
O1A Zn1 C1 29.9(7) . .
O1B Zn1 C1 29.4(6) . .
C1 O1A Zn1 84.4(12) . .
C1 O2A Zn1 97.3(11) . .
C1 O1B Zn1 84.0(9) . .
C1 O2B Zn1 91.4(12) . .
O2A C1 O1B 121.0(14) . .
O2A C1 O1A 117.3(16) . .
O1B C1 O1A 13.9(15) . .
O2A C1 O2B 13.7(12) . .
O1B C1 O2B 122.8(15) . .
O1A C1 O2B 122.7(16) . .
O2A C1 C2 120.0(12) . .
O1B C1 C2 119.0(11) . .
O1A C1 C2 121.3(13) . .
O2B C1 C2 116.0(13) . .
O2A C1 Zn1 54.7(9) . .
O1B C1 Zn1 66.6(9) . .
O1A C1 Zn1 65.7(11) . .
O2B C1 Zn1 57.2(10) . .
C2 C1 Zn1 171.7(7) . .
C3 C2 C7 118.6(9) . .
C3 C2 C1 119.7(10) . .
C7 C2 C1 121.7(8) . .
C4 C3 C2 120.7(10) . .
C4 C3 H1 119.6 . .
C2 C3 H1 119.6 . .
C3 C4 C5 121.3(9) . .
C3 C4 N1B 119.2(13) . .
C5 C4 N1B 118.2(13) . .
C3 C4 N1A 122.5(12) . .
C5 C4 N1A 115.2(11) . .
N1B C4 N1A 22.1(9) . .
C6 C5 C4 119.2(9) . .
C6 C5 H2 120.4 . .
C4 C5 H2 120.4 . .
C5 C6 C7 119.9(9) . .
C5 C6 C8 119.3(8) . .
C7 C6 C8 120.8(7) . .
C6 C7 C2 120.3(7) . .
C6 C7 H3 119.9 . .
C2 C7 H3 119.9 . .
O4A N1A O3A 124.0(17) . .
O4A N1A C4 121.8(18) . .
O3A N1A C4 114.2(15) . .
O3B N1B O4B 113(3) . .
O3B N1B C4 122(2) . .
O4B N1B C4 123(2) . .
O5 C8 O6 125.9(9) . .
O5 C8 C6 116.1(7) . .
O6 C8 C6 118.0(8) . .
C8 O5 Zn1 121.4(6) . 1_455
C8 O6 Zn1 162.8(6) . 2_576
C13 N2 C9 116.0(7) . .
C13 N2 Zn1 123.0(6) . .
C9 N2 Zn1 120.9(6) . .
C10 C9 N2 125.4(9) . .
C10 C9 H4 117.3 . .
N2 C9 H4 117.3 . .
C9 C10 C11 118.7(9) . .
C9 C10 H5 120.7 . .
C11 C10 H5 120.7 . .
C12 C11 C10 116.8(7) . .
C12 C11 C14 121.5(8) . .
C10 C11 C14 121.7(8) . .
C11 C12 C13 120.5(8) . .
C11 C12 H6 119.8 . .
C13 C12 H6 119.8 . .
N2 C13 C12 122.5(9) . .
N2 C13 H7 118.8 . .
C12 C13 H7 118.8 . .
C18B C14 C15A 111.6(13) . .
C18B C14 C18A 26.3(11) . .
C15A C14 C18A 117.1(15) . .
C18B C14 C15B 115.7(14) . .
C15A C14 C15B 18.3(11) . .
C18A C14 C15B 112.1(15) . .
C18B C14 C11 121.8(12) . .
C15A C14 C11 122.5(11) . .
C18A C14 C11 120.2(13) . .
C15B C14 C11 122.4(13) . .
C16A C15A C14 118.5(18) . .
C16A C15A H8A 120.8 . .
C14 C15A H8A 120.8 . .
N3 C16A C15A 124.3(19) . .
N3 C16A H9A 117.8 . .
C15A C16A H9A 117.8 . .
C17B N3 C16A 112.9(13) . .
C17B N3 C16B 115.4(16) . .
C16A N3 C16B 15.0(15) . .
C17B N3 C17A 24.7(10) . .
C16A N3 C17A 117.1(13) . .
C16B N3 C17A 112.6(16) . .
C17B N3 Zn1 120.2(8) . 1_564
C16A N3 Zn1 125.2(10) . 1_564
C16B N3 Zn1 124.3(14) . 1_564
C17A N3 Zn1 116.6(10) . 1_564
N3 C17B C18B 123.2(16) . .
N3 C17B H10B 118.4 . .
C18B C17B H10B 118.4 . .
C17B C18B C14 121.0(18) . .
C17B C18B H11B 119.5 . .
C14 C18B H11B 119.5 . .
C16B C15B C14 120(2) . .
C16B C15B H8B 120.0 . .
C14 C15B H8B 120.0 . .
C15B C16B N3 124(3) . .
C15B C16B H9B 117.8 . .
N3 C16B H9B 117.8 . .
C18A C17A N3 120.1(19) . .
C18A C17A H10A 120.0 . .
N3 C17A H10A 120.0 . .
C17A C18A C14 122(2) . .
C17A C18A H11A 118.9 . .
C14 C18A H11A 118.9 . .

loop_
_geom_bond_atom_site_label_1
_geom_bond_atom_site_label_2
_geom_bond_distance
_geom_bond_site_symmetry_2
Zn1 O5 2.038(7) 1_655
Zn1 O6 2.056(6) 2_576
Zn1 O2A 2.098(18) .
Zn1 N3 2.136(7) 1_546
Zn1 O2B 2.14(2) .
Zn1 N2 2.168(6) .
Zn1 O1A 2.33(2) .
Zn1 O1B 2.352(17) .
Zn1 C1 2.550(10) .
O1A C1 1.28(3) .
O2A C1 1.207(18) .
O1B C1 1.26(2) .
O2B C1 1.33(2) .
C1 C2 1.499(13) .
C2 C3 1.377(12) .
C2 C7 1.406(13) .
C3 C4 1.368(15) .
C3 H1 0.9300 .
C4 C5 1.383(14) .
C4 N1B 1.46(2) .
C4 N1A 1.485(19) .
C5 C6 1.383(11) .
C5 H2 0.9300 .
C6 C7 1.392(12) .
C6 C8 1.514(13) .
C7 H3 0.9300 .
N1A O4A 1.16(2) .
N1A O3A 1.27(2) .
N1B O3B 1.18(4) .
N1B O4B 1.18(3) .
C8 O5 1.241(11) .
C8 O6 1.249(9) .
O5 Zn1 2.038(7) 1_455
O6 Zn1 2.056(6) 2_576
N2 C13 1.306(12) .
N2 C9 1.359(12) .
C9 C10 1.337(13) .
C9 H4 0.9300 .
C10 C11 1.387(13) .
C10 H5 0.9300 .
C11 C12 1.379(13) .
C11 C14 1.522(11) .
C12 C13 1.391(12) .
C12 H6 0.9300 .
C13 H7 0.9300 .
C14 C18B 1.37(2) .
C14 C15A 1.38(2) .
C14 C18A 1.39(3) .
C14 C15B 1.40(3) .
C15A C16A 1.38(3) .
C15A H8A 0.9300 .
C16A N3 1.33(2) .
C16A H9A 0.9300 .
N3 C17B 1.316(18) .
N3 C16B 1.37(3) .
N3 C17A 1.39(2) .
N3 Zn1 2.136(7) 1_564
C17B C18B 1.36(2) .
C17B H10B 0.9300 .
C18B H11B 0.9300 .
C15B C16B 1.32(4) .
C15B H8B 0.9300 .
C16B H9B 0.9300 .
C17A C18A 1.35(3) .
C17A H10A 0.9300 .
C18A H11A 0.9300 .

loop_
_geom_torsion_atom_site_label_1
_geom_torsion_atom_site_label_2
_geom_torsion_atom_site_label_3
_geom_torsion_atom_site_label_4
_geom_torsion
_geom_torsion_site_symmetry_1
_geom_torsion_site_symmetry_4
O5 Zn1 O1A C1 -170.6(11) 1_655 .
O6 Zn1 O1A C1 6(2) 2_576 .
O2A Zn1 O1A C1 11.3(10) . .
N3 Zn1 O1A C1 100.3(11) 1_546 .
O2B Zn1 O1A C1 2.5(11) . .
N2 Zn1 O1A C1 -84.4(11) . .
O1B Zn1 O1A C1 -80(8) . .
O5 Zn1 O2A C1 -15.8(18) 1_655 .
O6 Zn1 O2A C1 165.1(10) 2_576 .
N3 Zn1 O2A C1 -102.3(10) 1_546 .
O2B Zn1 O2A C1 106(6) . .
N2 Zn1 O2A C1 74.8(10) . .
O1A Zn1 O2A C1 -12.0(11) . .
O1B Zn1 O2A C1 -3.1(10) . .
O5 Zn1 O1B C1 176.6(10) 1_655 .
O6 Zn1 O1B C1 -18.3(17) 2_576 .
O2A Zn1 O1B C1 3.0(9) . .
N3 Zn1 O1B C1 87.2(10) 1_546 .
O2B Zn1 O1B C1 -6.6(10) . .
N2 Zn1 O1B C1 -97.6(10) . .
O1A Zn1 O1B C1 87(9) . .
O5 Zn1 O2B C1 13(2) 1_655 .
O6 Zn1 O2B C1 179.6(10) 2_576 .
O2A Zn1 O2B C1 -60(5) . .
N3 Zn1 O2B C1 -88.3(10) 1_546 .
N2 Zn1 O2B C1 89.1(10) . .
O1A Zn1 O2B C1 -2.4(10) . .
O1B Zn1 O2B C1 6.2(9) . .
Zn1 O2A C1 O1B 5.7(18) . .
Zn1 O2A C1 O1A 21.0(18) . .
Zn1 O2A C1 O2B -96(7) . .
Zn1 O2A C1 C2 -172.5(7) . .
Zn1 O1B C1 O2A -5.1(16) . .
Zn1 O1B C1 O1A -83(7) . .
Zn1 O1B C1 O2B 11.0(17) . .
Zn1 O1B C1 C2 173.2(8) . .
Zn1 O1A C1 O2A -18.7(16) . .
Zn1 O1A C1 O1B 91(7) . .
Zn1 O1A C1 O2B -4.2(18) . .
Zn1 O1A C1 C2 175.0(8) . .
Zn1 O2B C1 O2A 75(7) . .
Zn1 O2B C1 O1B -12.0(18) . .
Zn1 O2B C1 O1A 4.5(19) . .
Zn1 O2B C1 C2 -174.7(7) . .
O5 Zn1 C1 O2A 170.7(11) 1_655 .
O6 Zn1 C1 O2A -16.8(12) 2_576 .
N3 Zn1 C1 O2A 78.6(11) 1_546 .
O2B Zn1 C1 O2A -16.3(15) . .
N2 Zn1 C1 O2A -105.6(11) . .
O1A Zn1 C1 O2A 159.5(18) . .
O1B Zn1 C1 O2A 174.7(17) . .
O5 Zn1 C1 O1B -4.0(12) 1_655 .
O6 Zn1 C1 O1B 168.5(11) 2_576 .
O2A Zn1 C1 O1B -174.7(17) . .
N3 Zn1 C1 O1B -96.0(11) 1_546 .
O2B Zn1 C1 O1B 169.0(17) . .
N2 Zn1 C1 O1B 79.7(11) . .
O1A Zn1 C1 O1B -15.1(16) . .
O5 Zn1 C1 O1A 11.1(13) 1_655 .
O6 Zn1 C1 O1A -176.3(12) 2_576 .
O2A Zn1 C1 O1A -159.5(18) . .
N3 Zn1 C1 O1A -80.9(13) 1_546 .
O2B Zn1 C1 O1A -175.8(18) . .
N2 Zn1 C1 O1A 94.9(12) . .
O1B Zn1 C1 O1A 15.1(16) . .
O5 Zn1 C1 O2B -173.0(11) 1_655 .
O6 Zn1 C1 O2B -0.5(12) 2_576 .
O2A Zn1 C1 O2B 16.3(15) . .
N3 Zn1 C1 O2B 95.0(11) 1_546 .
N2 Zn1 C1 O2B -89.3(11) . .
O1A Zn1 C1 O2B 175.8(18) . .
O1B Zn1 C1 O2B -169.0(17) . .
O5 Zn1 C1 C2 -138(5) 1_655 .
O6 Zn1 C1 C2 35(5) 2_576 .
O2A Zn1 C1 C2 52(5) . .
N3 Zn1 C1 C2 130(5) 1_546 .
O2B Zn1 C1 C2 36(5) . .
N2 Zn1 C1 C2 -54(5) . .
O1A Zn1 C1 C2 -149(5) . .
O1B Zn1 C1 C2 -134(5) . .
O2A C1 C2 C3 176.3(12) . .
O1B C1 C2 C3 -2.0(17) . .
O1A C1 C2 C3 -17.8(18) . .
O2B C1 C2 C3 161.4(13) . .
Zn1 C1 C2 C3 129(5) . .
O2A C1 C2 C7 -5.0(17) . .
O1B C1 C2 C7 176.7(13) . .
O1A C1 C2 C7 160.9(15) . .
O2B C1 C2 C7 -19.9(16) . .
Zn1 C1 C2 C7 -53(5) . .
C7 C2 C3 C4 0.4(15) . .
C1 C2 C3 C4 179.1(10) . .
C2 C3 C4 C5 -2.1(17) . .
C2 C3 C4 N1B -168.7(14) . .
C2 C3 C4 N1A 165.7(13) . .
C3 C4 C5 C6 1.1(16) . .
N1B C4 C5 C6 167.9(14) . .
N1A C4 C5 C6 -167.6(12) . .
C4 C5 C6 C7 1.6(14) . .
C4 C5 C6 C8 178.4(9) . .
C5 C6 C7 C2 -3.3(13) . .
C8 C6 C7 C2 179.9(7) . .
C3 C2 C7 C6 2.3(13) . .
C1 C2 C7 C6 -176.4(8) . .
C3 C4 N1A O4A -176.6(16) . .
C5 C4 N1A O4A -8(3) . .
N1B C4 N1A O4A 95(4) . .
C3 C4 N1A O3A 5(2) . .
C5 C4 N1A O3A 173.8(14) . .
N1B C4 N1A O3A -83(4) . .
C3 C4 N1B O3B -21(3) . .
C5 C4 N1B O3B 172(2) . .
N1A C4 N1B O3B 84(4) . .
C3 C4 N1B O4B 172(2) . .
C5 C4 N1B O4B 5(3) . .
N1A C4 N1B O4B -83(4) . .
C5 C6 C8 O5 6.7(12) . .
C7 C6 C8 O5 -176.5(7) . .
C5 C6 C8 O6 -176.4(8) . .
C7 C6 C8 O6 0.4(12) . .
O6 C8 O5 Zn1 10.1(12) . 1_455
C6 C8 O5 Zn1 -173.3(5) . 1_455
O5 C8 O6 Zn1 -68(3) . 2_576
C6 C8 O6 Zn1 116(2) . 2_576
O5 Zn1 N2 C13 -146.5(9) 1_655 .
O6 Zn1 N2 C13 -26.2(9) 2_576 .
O2A Zn1 N2 C13 63.9(10) . .
N3 Zn1 N2 C13 -153(3) 1_546 .
O2B Zn1 N2 C13 59.4(10) . .
O1A Zn1 N2 C13 120.7(11) . .
O1B Zn1 N2 C13 120.1(10) . .
C1 Zn1 N2 C13 90.9(9) . .
O5 Zn1 N2 C9 37.7(8) 1_655 .
O6 Zn1 N2 C9 158.0(8) 2_576 .
O2A Zn1 N2 C9 -111.9(9) . .
N3 Zn1 N2 C9 31(4) 1_546 .
O2B Zn1 N2 C9 -116.4(10) . .
O1A Zn1 N2 C9 -55.1(11) . .
O1B Zn1 N2 C9 -55.8(9) . .
C1 Zn1 N2 C9 -84.9(8) . .
C13 N2 C9 C10 -4.1(17) . .
Zn1 N2 C9 C10 172.0(9) . .
N2 C9 C10 C11 2.5(19) . .
C9 C10 C11 C12 0.0(16) . .
C9 C10 C11 C14 -179.0(10) . .
C10 C11 C12 C13 -0.7(17) . .
C14 C11 C12 C13 178.4(11) . .
C9 N2 C13 C12 3.2(17) . .
Zn1 N2 C13 C12 -172.8(9) . .
C11 C12 C13 N2 -1(2) . .
C12 C11 C14 C18B -32.1(18) . .
C10 C11 C14 C18B 146.9(15) . .
C12 C11 C14 C15A 172.5(15) . .
C10 C11 C14 C15A -8.6(19) . .
C12 C11 C14 C18A -1(2) . .
C10 C11 C14 C18A 177.6(17) . .
C12 C11 C14 C15B 150.8(16) . .
C10 C11 C14 C15B -30.3(19) . .
C18B C14 C15A C16A 27(2) . .
C18A C14 C15A C16A -1(3) . .
C15B C14 C15A C16A -80(5) . .
C11 C14 C15A C16A -175.3(15) . .
C14 C15A C16A N3 -7(3) . .
C15A C16A N3 C17B -17(3) . .
C15A C16A N3 C16B 86(8) . .
C15A C16A N3 C17A 10(3) . .
C15A C16A N3 Zn1 177.8(16) . 1_564
C16A N3 C17B C18B 19(2) . .
C16B N3 C17B C18B 3(2) . .
C17A N3 C17B C18B -86(3) . .
Zn1 N3 C17B C18B -174.9(14) 1_564 .
N3 C17B C18B C14 3(3) . .
C15A C14 C18B C17B -26(2) . .
C18A C14 C18B C17B 82(4) . .
C15B C14 C18B C17B -6(2) . .
C11 C14 C18B C17B 176.5(14) . .
C18B C14 C15B C16B 4(3) . .
C15A C14 C15B C16B 86(5) . .
C18A C14 C15B C16B -24(3) . .
C11 C14 C15B C16B -178.2(19) . .
C14 C15B C16B N3 1(4) . .
C17B N3 C16B C15B -4(3) . .
C16A N3 C16B C15B -88(8) . .
C17A N3 C16B C15B 23(3) . .
Zn1 N3 C16B C15B 173(2) 1_564 .
C17B N3 C17A C18A 81(3) . .
C16A N3 C17A C18A -6(3) . .
C16B N3 C17A C18A -21(3) . .
Zn1 N3 C17A C18A -174.4(19) 1_564 .
N3 C17A C18A C14 -2(4) . .
C18B C14 C18A C17A -79(4) . .
C15A C14 C18A C17A 5(3) . .
C15B C14 C18A C17A 25(3) . .
C11 C14 C18A C17A 180(2) . .
